data_7003074
loop_
_publ_author_name
'Zhou, Yongbo'
'Chen, Wanzhi'
'Wang, Daqi'

_publ_section_title
;
 Mononuclear, dinuclear, hexanuclear, and one-dimensional polymeric
 silver complexes having ligand-supported and unsupported argentophilic
 interactions stabilized by pincer-like 2,6-bis(5-pyrazolyl)pyridine
 ligands
;
_journal_issue 11
_journal_name_full 'Dalton Transactions'
_journal_page_first 1444
_journal_page_last 1453
_journal_paper_doi 10.1039/b710916d
_journal_year 2008
_chemical_formula_moiety 'C26 H26 Ag2 N10, 2(N O3), H2 O'
_chemical_formula_sum 'C26 H28 Ag2 N12 O7'
_chemical_formula_weight 836.34
_chemical_name_systematic
;
?
;
_space_group_IT_number 14
_symmetry_cell_setting monoclinic
_symmetry_space_group_name_Hall '-P 2yn'
_symmetry_space_group_name_H-M 'P 1 21/n 1'
_atom_sites_solution_hydrogens geom
_atom_sites_solution_primary direct
_atom_sites_solution_secondary difmap
_audit_creation_method SHELXL-97
_cell_angle_alpha 90.00
_cell_angle_beta 97.296(2)
_cell_angle_gamma 90.00
_cell_formula_units_Z 4
_cell_length_a 13.179(2)
_cell_length_b 10.5389(16)
_cell_length_c 22.155(3)
_cell_measurement_reflns_used 6585
_cell_measurement_temperature 298(2)
_cell_measurement_theta_max 27.182
_cell_measurement_theta_min 2.483
_cell_volume 3052.2(8)
_computing_cell_refinement 'Bruker SMART'
_computing_data_collection 'Bruker SMART'
_computing_data_reduction 'Bruker SAINT'
_computing_molecular_graphics 'Bruker SHELXTL'
_computing_publication_material 'Bruker SHELXTL'
_computing_structure_refinement 'SHELXL-97 (Sheldrick, 1997)'
_computing_structure_solution 'SHELXS-97 (Sheldrick, 1990)'
_diffrn_ambient_temperature 298(2)
_diffrn_measured_fraction_theta_full 0.996
_diffrn_measured_fraction_theta_max 0.996
_diffrn_measurement_device_type 'Bruker SMART CCD area-detector diffractometer'
_diffrn_measurement_method '\f and \w scans'
_diffrn_radiation_monochromator graphite
_diffrn_radiation_source 'fine-focus sealed tube'
_diffrn_radiation_type MoK\a
_diffrn_radiation_wavelength 0.71073
_diffrn_reflns_av_R_equivalents 0.0249
_diffrn_reflns_av_sigmaI/netI 0.0270
_diffrn_reflns_limit_h_max 15
_diffrn_reflns_limit_h_min -14
_diffrn_reflns_limit_k_max 12
_diffrn_reflns_limit_k_min -12
_diffrn_reflns_limit_l_max 25
_diffrn_reflns_limit_l_min -26
_diffrn_reflns_number 15613
_diffrn_reflns_theta_full 25.01
_diffrn_reflns_theta_max 25.01
_diffrn_reflns_theta_min 1.85
_exptl_absorpt_coefficient_mu 1.350
_exptl_absorpt_correction_T_max 0.8882
_exptl_absorpt_correction_T_min 0.6280
_exptl_absorpt_correction_type multi-scan
_exptl_absorpt_process_details sadabs
_exptl_crystal_colour colorless
_exptl_crystal_density_diffrn 1.820
_exptl_crystal_density_method 'not measured'
_exptl_crystal_description block
_exptl_crystal_F_000 1672
_exptl_crystal_size_max 0.38
_exptl_crystal_size_mid 0.16
_exptl_crystal_size_min 0.09
_refine_diff_density_max 1.468
_refine_diff_density_min -1.564
_refine_diff_density_rms 0.074
_refine_ls_extinction_method none
_refine_ls_goodness_of_fit_ref 1.015
_refine_ls_hydrogen_treatment mixed
_refine_ls_matrix_type full
_refine_ls_number_parameters 430
_refine_ls_number_reflns 5371
_refine_ls_number_restraints 3
_refine_ls_restrained_S_all 1.015
_refine_ls_R_factor_all 0.0481
_refine_ls_R_factor_gt 0.0346
_refine_ls_shift/su_max 0.001
_refine_ls_shift/su_mean 0.000
_refine_ls_structure_factor_coef Fsqd
_refine_ls_weighting_details 'calc w=1/[\s^2^(Fo^2^)+(0.0376P)^2^+5.4399P] where P=(Fo^2^+2Fc^2^)/3'
_refine_ls_weighting_scheme calc
_refine_ls_wR_factor_gt 0.0829
_refine_ls_wR_factor_ref 0.0921
_reflns_number_gt 4297
_reflns_number_total 5371
_reflns_threshold_expression >2sigma(I)
_cod_data_source_file b710916d.txt
_cod_data_source_block complex_4
_cod_depositor_comments
;
The following automatic conversions were performed:
'_symmetry_cell_setting' value 'Monoclinic' changed to 'monoclinic'
according to '/home/saulius/struct/CIF-dictionaries/cif_core.dic'
dictionary named 'cif_core.dic' version 2.4.1 from 2010-06-29.

Automatic conversion script
Id: cif_fix_enum 1527 2010-12-29 10:47:43Z saulius 
;
_cod_original_sg_symbol_H-M P2(1)/n
_cod_database_code 7003074

loop_
_symmetry_equiv_pos_as_xyz
'x, y, z'
'-x+1/2, y+1/2, -z+1/2'
'-x, -y, -z'
'x-1/2, -y-1/2, z-1/2'

loop_
_atom_site_label
_atom_site_type_symbol
_atom_site_fract_x
_atom_site_fract_y
_atom_site_fract_z
_atom_site_U_iso_or_equiv
_atom_site_adp_type
_atom_site_occupancy
_atom_site_symmetry_multiplicity
_atom_site_calc_flag
_atom_site_refinement_flags
_atom_site_disorder_assembly
_atom_site_disorder_group
Ag1 Ag 0.75334(2) 0.08258(3) 0.727091(16) 0.05279(12) Uani 1 1 d . . .
Ag2 Ag 0.81840(3) 0.34492(3) 0.729006(15) 0.06376(13) Uani 1 1 d . . .
N1 N 0.7398(2) 0.2287(3) 0.82940(15) 0.0431(8) Uani 1 1 d . . .
N2 N 0.9306(2) 0.2999(3) 0.80445(14) 0.0445(8) Uani 1 1 d . . .
N3 N 1.0328(3) 0.3024(3) 0.80438(16) 0.0496(8) Uani 1 1 d . . .
H29 H 1.0622 0.3182 0.7727 0.060 Uiso 1 1 calc R . .
N4 N 0.6013(2) 0.1399(3) 0.73570(17) 0.0495(9) Uani 1 1 d . . .
N5 N 0.5150(3) 0.1219(4) 0.69646(19) 0.0583(10) Uani 1 1 d . . .
H5 H 0.5144 0.0987 0.6592 0.070 Uiso 1 1 calc R . .
N6 N 0.6099(2) 0.4512(3) 0.67769(13) 0.0367(7) Uani 1 1 d . . .
N7 N 0.7946(2) 0.3886(3) 0.63465(14) 0.0425(8) Uani 1 1 d . . .
N8 N 0.8696(2) 0.3726(3) 0.59945(15) 0.0475(8) Uani 1 1 d . . .
H8 H 0.9325 0.3594 0.6136 0.057 Uiso 1 1 calc R . .
N9 N 0.6033(2) 0.5273(3) 0.79807(14) 0.0419(7) Uani 1 1 d . . .
N10 N 0.5751(2) 0.5477(3) 0.85377(15) 0.0470(8) Uani 1 1 d . . .
H10 H 0.6169 0.5694 0.8850 0.056 Uiso 1 1 calc R . .
N11 N 0.7174(4) 0.0820(4) 0.5405(3) 0.0802(15) Uani 1 1 d . . .
N12 N 0.1315(3) 0.3889(4) 0.6702(2) 0.0619(10) Uani 1 1 d . . .
O1 O 0.7070(3) 0.0889(4) 0.5939(2) 0.0992(14) Uani 1 1 d . . .
O2 O 0.6420(4) 0.0897(5) 0.5018(2) 0.126(2) Uani 1 1 d . . .
O3 O 0.8054(4) 0.0724(4) 0.5260(2) 0.1002(14) Uani 1 1 d . . .
O4 O 0.1962(3) 0.4046(4) 0.71456(19) 0.0900(13) Uani 1 1 d . . .
O5 O 0.0487(2) 0.3403(4) 0.67866(15) 0.0692(9) Uani 1 1 d . . .
O6 O 0.1471(4) 0.4172(6) 0.6193(2) 0.129(2) Uani 1 1 d . . .
O7 O 0.5296(4) 0.9047(5) 0.4298(2) 0.1092(15) Uani 1 1 d D . .
C1 C 0.6438(3) 0.2069(4) 0.8405(2) 0.0507(10) Uani 1 1 d . . .
C2 C 0.6165(4) 0.2125(5) 0.8990(2) 0.0708(14) Uani 1 1 d . . .
H2 H 0.5493 0.1976 0.9058 0.085 Uiso 1 1 calc R . .
C3 C 0.6899(5) 0.2401(6) 0.9465(2) 0.0787(16) Uani 1 1 d . . .
H3 H 0.6733 0.2440 0.9860 0.094 Uiso 1 1 calc R . .
C4 C 0.7884(4) 0.2619(5) 0.9352(2) 0.0631(12) Uani 1 1 d . . .
H4 H 0.8391 0.2814 0.9670 0.076 Uiso 1 1 calc R . .
C5 C 0.8115(3) 0.2547(4) 0.87629(18) 0.0449(9) Uani 1 1 d . . .
C6 C 0.9156(3) 0.2721(4) 0.86131(17) 0.0430(9) Uani 1 1 d . . .
C7 C 1.0092(3) 0.2587(4) 0.89729(19) 0.0536(11) Uani 1 1 d . . .
H7 H 1.0200 0.2406 0.9387 0.064 Uiso 1 1 calc R . .
C8 C 1.0831(3) 0.2776(4) 0.8593(2) 0.0526(11) Uani 1 1 d . . .
C9 C 1.1973(4) 0.2701(6) 0.8696(3) 0.0743(15) Uani 1 1 d . . .
H9A H 1.2242 0.2884 0.8323 0.111 Uiso 1 1 calc R . .
H9B H 1.2178 0.1862 0.8831 0.111 Uiso 1 1 calc R . .
H9C H 1.2233 0.3307 0.9000 0.111 Uiso 1 1 calc R . .
C10 C 0.5689(3) 0.1747(4) 0.7882(2) 0.0503(11) Uani 1 1 d . . .
C11 C 0.4625(3) 0.1773(5) 0.7809(3) 0.0662(14) Uani 1 1 d . . .
H11 H 0.4211 0.1976 0.8105 0.079 Uiso 1 1 calc R . .
C12 C 0.4309(3) 0.1447(4) 0.7227(3) 0.0654(14) Uani 1 1 d . . .
C13 C 0.3262(4) 0.1333(6) 0.6870(3) 0.090(2) Uani 1 1 d . . .
H13A H 0.3326 0.1066 0.6463 0.135 Uiso 1 1 calc R . .
H13B H 0.2925 0.2142 0.6860 0.135 Uiso 1 1 calc R . .
H13C H 0.2868 0.0720 0.7061 0.135 Uiso 1 1 calc R . .
C14 C 0.5184(3) 0.4638(3) 0.69834(17) 0.0378(8) Uani 1 1 d . . .
C15 C 0.4262(3) 0.4473(4) 0.66124(18) 0.0458(10) Uani 1 1 d . . .
H15 H 0.3643 0.4570 0.6767 0.055 Uiso 1 1 calc R . .
C16 C 0.4282(3) 0.4164(4) 0.60112(19) 0.0506(10) Uani 1 1 d . . .
H16 H 0.3675 0.4038 0.5755 0.061 Uiso 1 1 calc R . .
C17 C 0.5203(3) 0.4045(4) 0.57931(18) 0.0468(10) Uani 1 1 d . . .
H17 H 0.5227 0.3846 0.5386 0.056 Uiso 1 1 calc R . .
C18 C 0.6102(3) 0.4223(3) 0.61867(17) 0.0374(8) Uani 1 1 d . . .
C19 C 0.7096(3) 0.4059(4) 0.59627(17) 0.0391(8) Uani 1 1 d . . .
C20 C 0.7329(3) 0.4011(4) 0.53633(18) 0.0484(10) Uani 1 1 d . . .
H20 H 0.6875 0.4106 0.5009 0.058 Uiso 1 1 calc R . .
C21 C 0.8359(3) 0.3795(4) 0.54027(19) 0.0480(10) Uani 1 1 d . . .
C22 C 0.9060(4) 0.3599(5) 0.4928(2) 0.0679(14) Uani 1 1 d . . .
H22A H 0.9745 0.3469 0.5123 0.102 Uiso 1 1 calc R . .
H22B H 0.9042 0.4334 0.4671 0.102 Uiso 1 1 calc R . .
H22C H 0.8842 0.2869 0.4687 0.102 Uiso 1 1 calc R . .
C23 C 0.5185(3) 0.4964(4) 0.76288(17) 0.0386(8) Uani 1 1 d . . .
C24 C 0.4358(3) 0.4966(4) 0.79709(19) 0.0502(10) Uani 1 1 d . . .
H24 H 0.3679 0.4777 0.7832 0.060 Uiso 1 1 calc R . .
C25 C 0.4753(3) 0.5304(4) 0.85488(19) 0.0502(10) Uani 1 1 d . . .
C26 C 0.4273(4) 0.5502(6) 0.9120(2) 0.0795(17) Uani 1 1 d . . .
H26A H 0.4790 0.5740 0.9445 0.119 Uiso 1 1 calc R . .
H26B H 0.3951 0.4730 0.9225 0.119 Uiso 1 1 calc R . .
H26C H 0.3769 0.6163 0.9056 0.119 Uiso 1 1 calc R . .
H28 H 0.4697(19) 0.913(5) 0.441(2) 0.080 Uiso 1 1 d D . .
H27 H 0.565(3) 0.963(4) 0.449(2) 0.080 Uiso 1 1 d D . .

loop_
_atom_site_aniso_label
_atom_site_aniso_U_11
_atom_site_aniso_U_22
_atom_site_aniso_U_33
_atom_site_aniso_U_23
_atom_site_aniso_U_13
_atom_site_aniso_U_12
Ag1 0.03758(17) 0.0520(2) 0.0710(2) 0.00237(16) 0.01553(15) 0.00149(14)
Ag2 0.0936(3) 0.0516(2) 0.04111(19) -0.00315(15) -0.01090(17) 0.00604(19)
N1 0.0482(19) 0.0389(18) 0.0444(19) 0.0000(15) 0.0143(15) 0.0031(15)
N2 0.0467(19) 0.050(2) 0.0374(18) 0.0007(15) 0.0057(14) -0.0059(16)
N3 0.048(2) 0.056(2) 0.046(2) 0.0016(16) 0.0080(16) -0.0090(17)
N4 0.0353(17) 0.046(2) 0.066(2) -0.0015(18) 0.0022(16) 0.0003(15)
N5 0.045(2) 0.049(2) 0.079(3) 0.0019(19) -0.0030(19) -0.0004(17)
N6 0.0354(16) 0.0377(17) 0.0360(17) 0.0008(13) 0.0005(13) -0.0031(13)
N7 0.0383(17) 0.049(2) 0.0396(18) -0.0044(15) 0.0029(14) 0.0025(15)
N8 0.0358(17) 0.059(2) 0.048(2) -0.0060(17) 0.0057(15) 0.0014(16)
N9 0.0416(17) 0.049(2) 0.0355(17) -0.0018(15) 0.0049(14) -0.0038(15)
N10 0.0447(19) 0.058(2) 0.0377(18) -0.0038(16) 0.0027(15) -0.0049(16)
N11 0.090(4) 0.056(3) 0.082(4) 0.011(2) -0.038(3) -0.012(3)
N12 0.048(2) 0.073(3) 0.066(3) 0.009(2) 0.012(2) 0.005(2)
O1 0.104(3) 0.113(4) 0.072(3) 0.008(3) -0.021(2) 0.012(3)
O2 0.128(4) 0.140(4) 0.092(3) 0.030(3) -0.059(3) -0.044(3)
O3 0.101(3) 0.098(3) 0.099(3) 0.011(3) 0.002(3) 0.008(3)
O4 0.0469(19) 0.124(4) 0.096(3) -0.023(3) -0.0055(19) -0.001(2)
O5 0.0464(18) 0.094(3) 0.067(2) 0.0093(19) 0.0052(15) -0.0158(17)
O6 0.110(4) 0.190(6) 0.091(3) 0.051(3) 0.032(3) -0.023(4)
O7 0.117(4) 0.094(3) 0.115(4) -0.033(3) 0.005(3) -0.022(3)
C1 0.058(3) 0.039(2) 0.059(3) 0.004(2) 0.024(2) 0.0088(19)
C2 0.071(3) 0.076(4) 0.074(4) 0.005(3) 0.042(3) 0.002(3)
C3 0.104(4) 0.086(4) 0.055(3) 0.000(3) 0.042(3) 0.003(3)
C4 0.087(3) 0.061(3) 0.043(2) -0.004(2) 0.015(2) -0.005(3)
C5 0.062(2) 0.034(2) 0.041(2) 0.0019(17) 0.0134(19) 0.0019(19)
C6 0.056(2) 0.035(2) 0.037(2) 0.0012(17) 0.0049(18) -0.0035(18)
C7 0.066(3) 0.053(3) 0.040(2) 0.005(2) -0.003(2) -0.001(2)
C8 0.055(3) 0.046(2) 0.054(3) 0.002(2) -0.003(2) -0.005(2)
C9 0.056(3) 0.083(4) 0.080(4) 0.009(3) -0.007(3) -0.002(3)
C10 0.039(2) 0.039(2) 0.076(3) 0.009(2) 0.023(2) 0.0069(18)
C11 0.043(2) 0.052(3) 0.108(4) 0.012(3) 0.029(3) 0.010(2)
C12 0.037(2) 0.044(3) 0.115(5) 0.012(3) 0.006(3) 0.0003(19)
C13 0.040(3) 0.077(4) 0.149(6) 0.014(4) -0.006(3) -0.003(3)
C14 0.038(2) 0.034(2) 0.041(2) 0.0045(16) 0.0005(16) -0.0053(16)
C15 0.034(2) 0.053(2) 0.049(2) 0.0022(19) 0.0003(17) -0.0045(18)
C16 0.039(2) 0.061(3) 0.048(2) -0.004(2) -0.0097(18) -0.006(2)
C17 0.047(2) 0.055(3) 0.036(2) -0.0057(18) -0.0052(17) 0.001(2)
C18 0.040(2) 0.0337(19) 0.037(2) 0.0013(16) -0.0014(16) -0.0015(16)
C19 0.041(2) 0.037(2) 0.038(2) 0.0001(17) 0.0005(16) -0.0009(17)
C20 0.052(2) 0.055(3) 0.037(2) 0.0022(19) 0.0007(18) -0.001(2)
C21 0.053(2) 0.048(2) 0.044(2) -0.0013(19) 0.0113(19) -0.004(2)
C22 0.061(3) 0.090(4) 0.056(3) -0.006(3) 0.022(2) -0.007(3)
C23 0.0361(19) 0.039(2) 0.040(2) 0.0032(17) 0.0033(16) -0.0024(16)
C24 0.038(2) 0.059(3) 0.054(3) -0.005(2) 0.0060(18) -0.0090(19)
C25 0.047(2) 0.056(3) 0.050(2) 0.002(2) 0.0135(19) 0.000(2)
C26 0.066(3) 0.123(5) 0.054(3) -0.010(3) 0.024(2) -0.009(3)

loop_
_atom_type_symbol
_atom_type_description
_atom_type_scat_dispersion_real
_atom_type_scat_dispersion_imag
_atom_type_scat_source
C C 0.0033 0.0016 'International Tables Vol C Tables 4.2.6.8 and 6.1.1.4'
H H 0.0000 0.0000 'International Tables Vol C Tables 4.2.6.8 and 6.1.1.4'
N N 0.0061 0.0033 'International Tables Vol C Tables 4.2.6.8 and 6.1.1.4'
O O 0.0106 0.0060 'International Tables Vol C Tables 4.2.6.8 and 6.1.1.4'
Ag Ag -0.8971 1.1015 'International Tables Vol C Tables 4.2.6.8 and 6.1.1.4'

loop_
_geom_angle_atom_site_label_1
_geom_angle_atom_site_label_2
_geom_angle_atom_site_label_3
_geom_angle
_geom_angle_site_symmetry_1
_geom_angle_site_symmetry_3
_geom_angle_publ_flag
N9 Ag1 N4 169.97(13) 2_646 . ?
N9 Ag1 Ag2 101.02(9) 2_646 2_646 ?
N4 Ag1 Ag2 82.16(10) . 2_646 ?
N9 Ag1 Ag2 89.66(9) 2_646 . ?
N4 Ag1 Ag2 90.47(9) . . ?
Ag2 Ag1 Ag2 158.828(15) 2_646 . ?
N7 Ag2 N2 144.87(12) . . ?
N7 Ag2 Ag1 97.45(9) . 2_656 ?
N2 Ag2 Ag1 98.78(9) . 2_656 ?
N7 Ag2 Ag1 100.73(9) . . ?
N2 Ag2 Ag1 88.48(9) . . ?
Ag1 Ag2 Ag1 136.413(18) 2_656 . ?
C1 N1 C5 118.8(3) . . ?
C6 N2 N3 105.9(3) . . ?
C6 N2 Ag2 128.1(3) . . ?
N3 N2 Ag2 125.9(2) . . ?
C8 N3 N2 112.1(3) . . ?
C8 N3 H29 124.0 . . ?
N2 N3 H29 124.0 . . ?
C10 N4 N5 105.2(3) . . ?
C10 N4 Ag1 124.3(3) . . ?
N5 N4 Ag1 128.8(3) . . ?
C12 N5 N4 111.7(4) . . ?
C12 N5 H5 124.1 . . ?
N4 N5 H5 124.1 . . ?
C18 N6 C14 117.8(3) . . ?
C19 N7 N8 105.5(3) . . ?
C19 N7 Ag2 131.7(3) . . ?
N8 N7 Ag2 121.0(2) . . ?
C21 N8 N7 112.7(3) . . ?
C21 N8 H8 123.7 . . ?
N7 N8 H8 123.7 . . ?
C23 N9 N10 105.6(3) . . ?
C23 N9 Ag1 129.0(3) . 2_656 ?
N10 N9 Ag1 123.7(2) . 2_656 ?
C25 N10 N9 112.5(3) . . ?
C25 N10 H10 123.8 . . ?
N9 N10 H10 123.8 . . ?
O1 N11 O2 119.8(7) . . ?
O1 N11 O3 118.8(5) . . ?
O2 N11 O3 121.4(6) . . ?
O6 N12 O4 122.1(5) . . ?
O6 N12 O5 120.0(5) . . ?
O4 N12 O5 117.9(4) . . ?
H28 O7 H28 0(6) . . ?
H28 O7 H27 105(3) . . ?
H28 O7 H27 105(3) . . ?
N1 C1 C2 121.7(4) . . ?
N1 C1 C10 116.9(4) . . ?
C2 C1 C10 121.4(4) . . ?
C3 C2 C1 119.0(5) . . ?
C3 C2 H2 120.5 . . ?
C1 C2 H2 120.5 . . ?
C2 C3 C4 119.3(5) . . ?
C2 C3 H3 120.3 . . ?
C4 C3 H3 120.3 . . ?
C3 C4 C5 119.4(5) . . ?
C3 C4 H4 120.3 . . ?
C5 C4 H4 120.3 . . ?
N1 C5 C4 121.7(4) . . ?
N1 C5 C6 116.0(3) . . ?
C4 C5 C6 122.3(4) . . ?
N2 C6 C7 109.7(4) . . ?
N2 C6 C5 119.9(3) . . ?
C7 C6 C5 130.3(4) . . ?
C8 C7 C6 106.3(4) . . ?
C8 C7 H7 126.9 . . ?
C6 C7 H7 126.9 . . ?
N3 C8 C7 106.1(4) . . ?
N3 C8 C9 121.5(4) . . ?
C7 C8 C9 132.4(4) . . ?
C8 C9 H9A 109.5 . . ?
C8 C9 H9B 109.5 . . ?
H9A C9 H9B 109.5 . . ?
C8 C9 H9C 109.5 . . ?
H9A C9 H9C 109.5 . . ?
H9B C9 H9C 109.5 . . ?
N4 C10 C11 109.4(4) . . ?
N4 C10 C1 119.6(3) . . ?
C11 C10 C1 131.0(4) . . ?
C12 C11 C10 106.9(4) . . ?
C12 C11 H11 126.6 . . ?
C10 C11 H11 126.6 . . ?
N5 C12 C11 106.8(4) . . ?
N5 C12 C13 120.9(6) . . ?
C11 C12 C13 132.3(5) . . ?
C12 C13 H13A 109.5 . . ?
C12 C13 H13B 109.5 . . ?
H13A C13 H13B 109.5 . . ?
C12 C13 H13C 109.5 . . ?
H13A C13 H13C 109.5 . . ?
H13B C13 H13C 109.5 . . ?
N6 C14 C15 122.6(4) . . ?
N6 C14 C23 117.5(3) . . ?
C15 C14 C23 119.9(3) . . ?
C16 C15 C14 118.7(4) . . ?
C16 C15 H15 120.7 . . ?
C14 C15 H15 120.7 . . ?
C17 C16 C15 119.4(4) . . ?
C17 C16 H16 120.3 . . ?
C15 C16 H16 120.3 . . ?
C16 C17 C18 119.3(4) . . ?
C16 C17 H17 120.4 . . ?
C18 C17 H17 120.4 . . ?
N6 C18 C17 122.2(4) . . ?
N6 C18 C19 118.0(3) . . ?
C17 C18 C19 119.8(3) . . ?
N7 C19 C20 109.4(3) . . ?
N7 C19 C18 121.0(3) . . ?
C20 C19 C18 129.6(3) . . ?
C21 C20 C19 106.3(4) . . ?
C21 C20 H20 126.8 . . ?
C19 C20 H20 126.8 . . ?
N8 C21 C20 106.1(4) . . ?
N8 C21 C22 121.6(4) . . ?
C20 C21 C22 132.3(4) . . ?
C21 C22 H22A 109.5 . . ?
C21 C22 H22B 109.5 . . ?
H22A C22 H22B 109.5 . . ?
C21 C22 H22C 109.5 . . ?
H22A C22 H22C 109.5 . . ?
H22B C22 H22C 109.5 . . ?
N9 C23 C24 109.7(3) . . ?
N9 C23 C14 121.9(3) . . ?
C24 C23 C14 128.3(3) . . ?
C25 C24 C23 106.0(3) . . ?
C25 C24 H24 127.0 . . ?
C23 C24 H24 127.0 . . ?
N10 C25 C24 106.2(4) . . ?
N10 C25 C26 121.4(4) . . ?
C24 C25 C26 132.5(4) . . ?
C25 C26 H26A 109.5 . . ?
C25 C26 H26B 109.5 . . ?
H26A C26 H26B 109.5 . . ?
C25 C26 H26C 109.5 . . ?
H26A C26 H26C 109.5 . . ?
H26B C26 H26C 109.5 . . ?

loop_
_geom_bond_atom_site_label_1
_geom_bond_atom_site_label_2
_geom_bond_distance
_geom_bond_site_symmetry_2
_geom_bond_publ_flag
Ag1 N9 2.118(3) 2_646 ?
Ag1 N4 2.125(3) . ?
Ag1 Ag2 2.8891(6) 2_646 ?
Ag1 Ag2 2.8933(6) . ?
Ag2 N7 2.125(3) . ?
Ag2 N2 2.139(3) . ?
Ag2 Ag1 2.8891(6) 2_656 ?
N1 C1 1.340(5) . ?
N1 C5 1.341(5) . ?
N2 C6 1.332(5) . ?
N2 N3 1.347(4) . ?
N3 C8 1.336(5) . ?
N3 H29 0.8600 . ?
N4 C10 1.340(5) . ?
N4 N5 1.354(5) . ?
N5 C12 1.337(6) . ?
N5 H5 0.8600 . ?
N6 C18 1.343(5) . ?
N6 C14 1.349(5) . ?
N7 C19 1.330(5) . ?
N7 N8 1.345(4) . ?
N8 C21 1.332(5) . ?
N8 H8 0.8600 . ?
N9 C23 1.320(5) . ?
N9 N10 1.350(4) . ?
N9 Ag1 2.118(3) 2_656 ?
N10 C25 1.331(5) . ?
N10 H10 0.8600 . ?
N11 O1 1.209(6) . ?
N11 O2 1.231(6) . ?
N11 O3 1.247(7) . ?
N12 O6 1.209(5) . ?
N12 O4 1.228(5) . ?
N12 O5 1.242(5) . ?
O7 H28 0.861(19) . ?
O7 H28 0.861(19) . ?
O7 H27 0.852(19) . ?
C1 C2 1.391(6) . ?
C1 C10 1.462(6) . ?
C2 C3 1.366(8) . ?
C2 H2 0.9300 . ?
C3 C4 1.372(7) . ?
C3 H3 0.9300 . ?
C4 C5 1.380(6) . ?
C4 H4 0.9300 . ?
C5 C6 1.463(6) . ?
C6 C7 1.389(6) . ?
C7 C8 1.379(6) . ?
C7 H7 0.9300 . ?
C8 C9 1.496(6) . ?
C9 H9A 0.9600 . ?
C9 H9B 0.9600 . ?
C9 H9C 0.9600 . ?
C10 C11 1.392(6) . ?
C11 C12 1.349(7) . ?
C11 H11 0.9300 . ?
C12 C13 1.504(7) . ?
C13 H13A 0.9600 . ?
C13 H13B 0.9600 . ?
C13 H13C 0.9600 . ?
C14 C15 1.388(5) . ?
C14 C23 1.470(5) . ?
C15 C16 1.375(6) . ?
C15 H15 0.9300 . ?
C16 C17 1.367(6) . ?
C16 H16 0.9300 . ?
C17 C18 1.392(5) . ?
C17 H17 0.9300 . ?
C18 C19 1.468(5) . ?
C19 C20 1.402(6) . ?
C20 C21 1.367(6) . ?
C20 H20 0.9300 . ?
C21 C22 1.499(6) . ?
C22 H22A 0.9600 . ?
C22 H22B 0.9600 . ?
C22 H22C 0.9600 . ?
C23 C24 1.405(5) . ?
C24 C25 1.366(6) . ?
C24 H24 0.9300 . ?
C25 C26 1.500(6) . ?
C26 H26A 0.9600 . ?
C26 H26B 0.9600 . ?
C26 H26C 0.9600 . ?
